data_7017461
loop_
_publ_author_name
'Ouellette, Wayne'
'Darling, Kari'
'Prosvirin, Andrey'
'Whitenack, Kelly'
'Dunbar, Kim R.'
'Zubieta, Jon'

_publ_section_title
;
 Syntheses, structural characterization and properties of transition metal
 complexes of 5,5'-(1,4-phenylene)bis(1H-tetrazole) (H(2)bdt),
 5',5''-(1,1'-biphenyl)-4,4'-diylbis(1H-tetrazole) (H(2)dbdt) and
 5,5',5''-(1,3,5-phenylene)tris(1H-tetrazole) (H(3)btt).
;
_journal_issue 45
_journal_name_full 'Dalton transactions (Cambridge, England : 2003)'
_journal_page_first 12288
_journal_page_last 12300
_journal_paper_doi 10.1039/c1dt11590a
_journal_volume 40
_journal_year 2011
_chemical_formula_moiety 'C3 H1.75 N3 Ni0.25, 1.31(H2 O)'
_chemical_formula_sum 'C3 H4.38 N3 Ni0.25 O1.31'
_chemical_formula_weight 118.15
_chemical_name_systematic
;
?
;
_space_group_IT_number 65
_symmetry_cell_setting orthorhombic
_symmetry_space_group_name_Hall '-C 2 2'
_symmetry_space_group_name_H-M 'C m m m'
_atom_sites_solution_hydrogens geom
_atom_sites_solution_primary direct
_atom_sites_solution_secondary difmap
_audit_creation_method SHELXL-97
_cell_angle_alpha 90.00
_cell_angle_beta 90.00
_cell_angle_gamma 90.00
_cell_formula_units_Z 16
_cell_length_a 7.5423(9)
_cell_length_b 26.318(3)
_cell_length_c 12.5387(14)
_cell_measurement_reflns_used 1324
_cell_measurement_temperature 98(2)
_cell_measurement_theta_max 28.27
_cell_measurement_theta_min 2.97
_cell_volume 2488.9(5)
_computing_cell_refinement 'Bruker SAINT (Bruker, 1998)'
_computing_data_collection 'Bruker SMART (Bruker, 1998)'
_computing_data_reduction 'Bruker SAINT'
_computing_molecular_graphics 'CrystalMaker (Palmer, 2006)'
_computing_publication_material 'Bruker SHELXTL (Sheldrick, 2008)'
_computing_structure_refinement 'SHELXL-97 (Sheldrick, 2008)'
_computing_structure_solution 'SHELXS-97 (Sheldrick, 2008)'
_diffrn_ambient_temperature 98(2)
_diffrn_measured_fraction_theta_full 0.990
_diffrn_measured_fraction_theta_max 0.990
_diffrn_radiation_monochromator graphite
_diffrn_radiation_source 'fine-focus sealed tube'
_diffrn_radiation_type MoK\a
_diffrn_radiation_wavelength 0.71073
_diffrn_reflns_av_R_equivalents 0.0672
_diffrn_reflns_av_sigmaI/netI 0.0461
_diffrn_reflns_limit_h_max 9
_diffrn_reflns_limit_h_min -9
_diffrn_reflns_limit_k_max 34
_diffrn_reflns_limit_k_min -34
_diffrn_reflns_limit_l_max 16
_diffrn_reflns_limit_l_min -16
_diffrn_reflns_number 12789
_diffrn_reflns_theta_full 27.97
_diffrn_reflns_theta_max 27.97
_diffrn_reflns_theta_min 1.62
_diffrn_standards_number 0
_exptl_absorpt_coefficient_mu 0.824
_exptl_absorpt_correction_T_max 0.9222
_exptl_absorpt_correction_T_min 0.8526
_exptl_absorpt_correction_type multi-scan
_exptl_absorpt_process_details 'SADABS (Bruker, 1998)'
_exptl_crystal_colour green
_exptl_crystal_density_diffrn 1.261
_exptl_crystal_density_meas 1.23(2)
_exptl_crystal_density_method flotation
_exptl_crystal_description plate
_exptl_crystal_F_000 974
_exptl_crystal_size_max 0.20
_exptl_crystal_size_mid 0.16
_exptl_crystal_size_min 0.10
_platon_squeeze_details
;

Although there were several peaks within the void from Fourier difference map,
the highly disordered solvents within the void
were not crystallographically well defined.

The SQUEEZE routine of the program PLATON was used
in order to eliminate the contribution of disordered
solvents molecules, thereby a final model based only on the ordered part
of the crystal structure was obtained.

The SQUEEZE routine suggested that
a total potential solvent area volume of 625.1
Ang^3^[25.1% of cell volume], and a void electron population of 106 per cell.

Refinement after the SQUEEZE routine gave significantly improved R values.
[R values before SQUEEZE]
R1 = 0.131 for >2sigma(I) data
R1 = 0.148 , wR2 = 0.270, GooF = S = 1.83 for all data
( 1699 data and 0 restraint / 77 parameters)

loop_

_platon_squeeze_void_nr
_platon_squeeze_void_average_x
_platon_squeeze_void_average_y
_platon_squeeze_void_average_z
_platon_squeeze_void_volume
_platon_squeeze_void_count_electrons

1 -0.071 0.000 -0.003 625.1 105.5
2 -0.055 0.500 0.043 625.1 105.5

_platon_squeeze_details ?
;
_refine_diff_density_max 0.977
_refine_diff_density_min -0.686
_refine_diff_density_rms 0.104
_refine_ls_extinction_method none
_refine_ls_goodness_of_fit_ref 1.090
_refine_ls_hydrogen_treatment mixed
_refine_ls_matrix_type full
_refine_ls_number_parameters 77
_refine_ls_number_reflns 1699
_refine_ls_number_restraints 0
_refine_ls_restrained_S_all 1.090
_refine_ls_R_factor_all 0.0690
_refine_ls_R_factor_gt 0.0576
_refine_ls_shift/su_max 0.000
_refine_ls_shift/su_mean 0.000
_refine_ls_structure_factor_coef Fsqd
_refine_ls_weighting_details
;
calc w=1/[\s^2^(Fo^2^)+(0.0667P)^2^+8.0323P] where P=(Fo^2^+2Fc^2^)/3
;
_refine_ls_weighting_scheme calc
_refine_ls_wR_factor_gt 0.1319
_refine_ls_wR_factor_ref 0.1374
_reflns_number_gt 1455
_reflns_number_total 1699
_reflns_threshold_expression >2sigma(I)
_cod_data_source_file c1dt11590a.txt
_cod_data_source_block cmmm
_cod_database_code 7017461

loop_
_symmetry_equiv_pos_as_xyz
'x, y, z'
'-x, -y, z'
'-x, y, -z'
'x, -y, -z'
'x+1/2, y+1/2, z'
'-x+1/2, -y+1/2, z'
'-x+1/2, y+1/2, -z'
'x+1/2, -y+1/2, -z'
'-x, -y, -z'
'x, y, -z'
'x, -y, z'
'-x, y, z'
'-x+1/2, -y+1/2, -z'
'x+1/2, y+1/2, -z'
'x+1/2, -y+1/2, z'
'-x+1/2, y+1/2, z'

loop_
_atom_site_label
_atom_site_type_symbol
_atom_site_fract_x
_atom_site_fract_y
_atom_site_fract_z
_atom_site_U_iso_or_equiv
_atom_site_adp_type
_atom_site_occupancy
_atom_site_symmetry_multiplicity
_atom_site_calc_flag
_atom_site_refinement_flags
Ni1 Ni 0.2500 0.2500 0.5000 0.0066(2) Uani 1 4 d S
N1 N 0.0882(4) 0.31474(11) 0.5000 0.0063(6) Uani 1 2 d S
N2 N 0.1473(4) 0.36254(11) 0.5000 0.0102(6) Uani 1 2 d S
N3 N 0.0879(3) 0.21602(8) 0.38054(16) 0.0065(4) Uani 1 1 d .
N4 N 0.1469(3) 0.20064(8) 0.28547(16) 0.0076(4) Uani 1 1 d .
H4 H 0.2604 0.1967 0.2650 0.009 Uiso 0.25 1 d PR
C1 C 0.0000 0.39128(19) 0.5000 0.0100(10) Uani 1 4 d S
C2 C 0.0000 0.4473(2) 0.5000 0.0151(11) Uani 1 4 d S
C3 C 0.1414(9) 0.4732(2) 0.4588(6) 0.0342(19) Uani 0.50 1 d P
H3 H 0.2359 0.4544 0.4193 0.041 Uiso 0.50 1 calc PR
C4 C 0.0000 0.19229(13) 0.2267(3) 0.0076(6) Uani 1 2 d S
C5 C 0.0000 0.18296(14) 0.1121(3) 0.0094(7) Uani 1 2 d S
C6 C 0.1586(4) 0.18127(17) 0.0549(2) 0.0299(9) Uani 1 1 d .
H6 H 0.249(7) 0.181(2) 0.088(4) 0.056(15) Uiso 1 1 d .

loop_
_atom_site_aniso_label
_atom_site_aniso_U_11
_atom_site_aniso_U_22
_atom_site_aniso_U_33
_atom_site_aniso_U_23
_atom_site_aniso_U_13
_atom_site_aniso_U_12
Ni1 0.0016(3) 0.0098(3) 0.0082(3) 0.000 0.000 0.0002(2)
N1 0.0020(14) 0.0085(14) 0.0085(13) 0.000 0.000 0.0002(11)
N2 0.0039(14) 0.0080(14) 0.0187(16) 0.000 0.000 0.0009(11)
N3 0.0007(10) 0.0117(9) 0.0070(9) -0.0004(8) 0.0005(7) -0.0005(8)
N4 0.0034(10) 0.0071(10) 0.0063(9) -0.0027(8) 0.0000(8) -0.0016(7)
C1 0.003(2) 0.009(2) 0.018(3) 0.000 0.000 0.000
C2 0.004(2) 0.008(2) 0.034(3) 0.000 0.000 0.000
C3 0.015(3) 0.012(3) 0.076(6) 0.000(3) 0.020(3) 0.002(2)
C4 0.0042(15) 0.0129(16) 0.0057(15) 0.0011(12) 0.000 0.000
C5 0.0062(16) 0.0154(17) 0.0065(16) -0.0024(13) 0.000 0.000
C6 0.0022(14) 0.058(3) 0.0092(14) 0.0005(15) -0.0027(10) 0.0085(14)

loop_
_atom_type_symbol
_atom_type_description
_atom_type_scat_dispersion_real
_atom_type_scat_dispersion_imag
_atom_type_scat_source
C C 0.0033 0.0016 'International Tables Vol C Tables 4.2.6.8 and 6.1.1.4'
H H 0.0000 0.0000 'International Tables Vol C Tables 4.2.6.8 and 6.1.1.4'
N N 0.0061 0.0033 'International Tables Vol C Tables 4.2.6.8 and 6.1.1.4'
O O 0.0106 0.0060 'International Tables Vol C Tables 4.2.6.8 and 6.1.1.4'
Ni Ni 0.3393 1.1124 'International Tables Vol C Tables 4.2.6.8 and 6.1.1.4'

loop_
_geom_angle_atom_site_label_1
_geom_angle_atom_site_label_2
_geom_angle_atom_site_label_3
_geom_angle
_geom_angle_site_symmetry_1
_geom_angle_site_symmetry_3
N1 Ni1 N1 180.00(15) . 13_556
N1 Ni1 N3 90.41(8) . .
N1 Ni1 N3 89.59(8) 13_556 .
N1 Ni1 N3 89.59(8) . 13_556
N1 Ni1 N3 90.41(8) 13_556 13_556
N3 Ni1 N3 180.0 . 13_556
N1 Ni1 N3 90.41(8) . 10_556
N1 Ni1 N3 89.59(8) 13_556 10_556
N3 Ni1 N3 89.36(11) . 10_556
N3 Ni1 N3 90.64(11) 13_556 10_556
N1 Ni1 N3 89.59(8) . 6
N1 Ni1 N3 90.41(8) 13_556 6
N3 Ni1 N3 90.64(11) . 6
N3 Ni1 N3 89.36(11) 13_556 6
N3 Ni1 N3 180.00(10) 10_556 6
N1 N1 N2 109.52(18) 3_556 .
N1 N1 Ni1 125.61(8) 3_556 .
N2 N1 Ni1 124.9(2) . .
N1 N2 C1 104.7(3) . .
N3 N3 N4 109.46(12) 12 .
N3 N3 Ni1 125.03(5) 12 .
N4 N3 Ni1 124.32(15) . .
N3 N4 C4 105.3(2) . .
N2 C1 N2 111.5(5) . 3_556
N2 C1 C2 124.2(2) . .
C3 C2 C3 120.2(7) 3_556 .
C3 C2 C1 119.9(3) 10_556 .
C2 C3 C3 119.9(3) . 11_565
N4 C4 C5 124.46(15) . .
C6 C5 C6 118.0(3) 12 .
C6 C5 C4 120.78(18) 12 .
C6 C5 C4 120.78(18) . .

loop_
_geom_bond_atom_site_label_1
_geom_bond_atom_site_label_2
_geom_bond_distance
_geom_bond_site_symmetry_2
Ni1 N1 2.096(3) .
Ni1 N1 2.096(3) 13_556
Ni1 N3 2.130(2) .
Ni1 N3 2.130(2) 13_556
Ni1 N3 2.130(2) 10_556
Ni1 N3 2.130(2) 6
N1 N1 1.330(6) 3_556
N1 N2 1.335(4) .
N2 C1 1.344(4) .
N3 N3 1.326(4) 12
N3 N4 1.335(3) .
N4 C4 1.348(3) .
C1 N2 1.344(4) 3_556
C1 C2 1.476(7) .
C2 C3 1.367(7) 10_556
C2 C3 1.367(7) 3_556
C3 C3 1.409(12) 11_565
C4 N4 1.348(3) 12
C4 C5 1.459(5) .
C5 C6 1.395(3) 12
C5 C6 1.395(3) .
C6 C6 1.377(6) 10

loop_
_geom_torsion_atom_site_label_1
_geom_torsion_atom_site_label_2
_geom_torsion_atom_site_label_3
_geom_torsion_atom_site_label_4
_geom_torsion
_geom_torsion_site_symmetry_1
_geom_torsion_site_symmetry_4
N3 Ni1 N1 N1 44.68(5) . 3_556
N3 Ni1 N1 N1 -135.32(5) 13_556 3_556
N3 Ni1 N1 N1 -44.68(5) 10_556 3_556
N3 Ni1 N1 N1 135.32(5) 6 3_556
N3 Ni1 N1 N2 -135.32(5) . .
N3 Ni1 N1 N2 44.68(5) 13_556 .
N3 Ni1 N1 N2 135.32(5) 10_556 .
N3 Ni1 N1 N2 -44.68(5) 6 .
N1 N1 N2 C1 0.0 3_556 .
Ni1 N1 N2 C1 180.0 . .
N1 Ni1 N3 N3 -44.28(7) . 12
N1 Ni1 N3 N3 135.72(7) 13_556 12
N3 Ni1 N3 N3 46.13(9) 10_556 12
N3 Ni1 N3 N3 -133.87(9) 6 12
N1 Ni1 N3 N4 121.91(19) . .
N1 Ni1 N3 N4 -58.10(19) 13_556 .
N3 Ni1 N3 N4 -147.69(15) 10_556 .
N3 Ni1 N3 N4 32.31(15) 6 .
N3 N3 N4 C4 1.3(2) 12 .
Ni1 N3 N4 C4 -166.8(2) . .
N1 N2 C1 N2 0.0 . 3_556
N1 N2 C1 C2 180.0 . .
N2 C1 C2 C3 -25.8(4) . 10_556
N2 C1 C2 C3 154.2(4) 3_556 10_556
N2 C1 C2 C3 154.2(4) . 12
N2 C1 C2 C3 -25.8(4) 3_556 12
N2 C1 C2 C3 -154.2(4) . 3_556
N2 C1 C2 C3 25.8(4) 3_556 3_556
N2 C1 C2 C3 25.8(4) . .
N2 C1 C2 C3 -154.2(4) 3_556 .
C3 C2 C3 C3 120.6(5) 12 10_556
C3 C2 C3 C3 76.4(3) 3_556 10_556
C1 C2 C3 C3 -103.6(3) . 10_556
C3 C2 C3 C3 -76.4(3) 10_556 11_565
C3 C2 C3 C3 44.1(6) 12 11_565
C3 C2 C3 C3 0.000(1) 3_556 11_565
C1 C2 C3 C3 180.000(1) . 11_565
C3 C2 C3 C3 -43.7(5) 10_556 4_566
C3 C2 C3 C3 76.9(7) 12 4_566
C3 C2 C3 C3 32.7(3) 3_556 4_566
C1 C2 C3 C3 -147.3(3) . 4_566
N3 N4 C4 N4 -2.1(4) . 12
N3 N4 C4 C5 169.5(3) . .
N4 C4 C5 C6 -1.1(6) 12 12
N4 C4 C5 C6 -171.5(4) . 12
N4 C4 C5 C6 171.5(4) 12 .
N4 C4 C5 C6 1.1(6) . .
C6 C5 C6 C6 4.1(5) 12 10
C4 C5 C6 C6 -168.7(2) . 10
